data_7016661
loop_
_publ_author_name
'Molon, Mariusz'
'Bollermann, Timo'
'Gemel, Christian'
'Schaumann, Julian'
'Fischer, Roland A.'

_publ_section_title
;
 Mixed phosphine and group-13 metal ligator complexes
 [(PR(3))(a)M(ECp*)(b)] (M = Mo, Ni; E = Ga, Al; R = C(6)H(5),
 cyclo-C(6)H(11), CH(3)).
;
_journal_issue 40
_journal_name_full 'Dalton transactions (Cambridge, England : 2003)'
_journal_page_first 10769
_journal_page_last 10774
_journal_paper_doi 10.1039/c1dt10583c
_journal_volume 40
_journal_year 2011
_chemical_formula_moiety 'C36 H66 Ga2 Ni P2, 2(C10 H15)'
_chemical_formula_sum 'C56 H96 Ga2 Ni P2'
_chemical_formula_weight 1029.42
_chemical_name_systematic
;
?
;
_space_group_IT_number 2
_space_group_name_Hall '-P 1'
_symmetry_cell_setting triclinic
_symmetry_space_group_name_Hall '-P 1'
_symmetry_space_group_name_H-M 'P -1'
_atom_sites_solution_hydrogens geom
_atom_sites_solution_primary direct
_atom_sites_solution_secondary difmap
_audit_creation_method SHELXL-97
_cell_angle_alpha 87.267(6)
_cell_angle_beta 73.270(6)
_cell_angle_gamma 85.217(5)
_cell_formula_units_Z 2
_cell_length_a 11.9834(7)
_cell_length_b 16.4634(11)
_cell_length_c 17.9050(12)
_cell_measurement_reflns_used 200
_cell_measurement_temperature 113(2)
_cell_measurement_theta_max 25.00
_cell_measurement_theta_min 2.9
_cell_volume 3370.1(4)
_computing_cell_refinement 'CrysAlis RED 1.171.13, Oxford Diffraction'
_computing_data_collection 'CrysAlis CCD 1.171.13, Oxford Diffraction'
_computing_data_reduction 'CrysAlis RED 1.171.13, Oxford Diffraction'
_computing_molecular_graphics SHELXL-97
_computing_publication_material SHELXL-97
_computing_structure_refinement 'SHELXL-97 (Sheldrick, 1997)'
_computing_structure_solution 'SHELXS-97 (Sheldrick, 1990)'
_diffrn_ambient_temperature 113(2)
_diffrn_measured_fraction_theta_full 0.997
_diffrn_measured_fraction_theta_max 0.997
_diffrn_measurement_device_type 'Sapphire2-CCD, Oxford Diffraction'
_diffrn_measurement_method '560 images at 1.0 deg. in \w and 25 sec.'
_diffrn_radiation_monochromator graphite
_diffrn_radiation_source 'Enhance (Mo) X-ray Source'
_diffrn_radiation_type MoK\a
_diffrn_radiation_wavelength 0.71073
_diffrn_reflns_av_R_equivalents 0.0933
_diffrn_reflns_av_sigmaI/netI 0.1224
_diffrn_reflns_limit_h_max 14
_diffrn_reflns_limit_h_min -14
_diffrn_reflns_limit_k_max 19
_diffrn_reflns_limit_k_min -19
_diffrn_reflns_limit_l_max 21
_diffrn_reflns_limit_l_min -21
_diffrn_reflns_number 37627
_diffrn_reflns_theta_full 25.00
_diffrn_reflns_theta_max 25.00
_diffrn_reflns_theta_min 2.90
_exptl_absorpt_coefficient_mu 1.145
_exptl_absorpt_correction_T_max 0.8941
_exptl_absorpt_correction_T_min 0.8033
_exptl_absorpt_correction_type empirical
_exptl_absorpt_process_details sadabs
_exptl_crystal_colour yellow
_exptl_crystal_density_diffrn 1.014
_exptl_crystal_density_method 'not measured'
_exptl_crystal_description prism
_exptl_crystal_F_000 1104
_exptl_crystal_size_max 0.20
_exptl_crystal_size_mid 0.20
_exptl_crystal_size_min 0.10
_platon_squeeze_details
;
;
_refine_diff_density_max 0.639
_refine_diff_density_min -0.414
_refine_diff_density_rms 0.096
_refine_ls_extinction_method none
_refine_ls_goodness_of_fit_ref 0.982
_refine_ls_hydrogen_treatment constr
_refine_ls_matrix_type full
_refine_ls_number_parameters 550
_refine_ls_number_reflns 11846
_refine_ls_number_restraints 0
_refine_ls_restrained_S_all 0.982
_refine_ls_R_factor_all 0.1057
_refine_ls_R_factor_gt 0.0621
_refine_ls_shift/su_max 0.001
_refine_ls_shift/su_mean 0.000
_refine_ls_structure_factor_coef Fsqd
_refine_ls_weighting_details 'calc w=1/[\s^2^(Fo^2^)+(0.0644P)^2^+0.0000P] where P=(Fo^2^+2Fc^2^)/3'
_refine_ls_weighting_scheme calc
_refine_ls_wR_factor_gt 0.1377
_refine_ls_wR_factor_ref 0.1531
_reflns_number_gt 7504
_reflns_number_total 11846
_reflns_threshold_expression >2sigma(I)
_cod_data_source_file c1dt10583c.txt
_cod_data_source_block Ni(GaCpstar)2(PCy3)2
_cod_database_code 7016661

loop_
_symmetry_equiv_pos_as_xyz
'x, y, z'
'-x, -y, -z'

loop_
_atom_site_label
_atom_site_type_symbol
_atom_site_fract_x
_atom_site_fract_y
_atom_site_fract_z
_atom_site_U_iso_or_equiv
_atom_site_adp_type
_atom_site_occupancy
_atom_site_symmetry_multiplicity
_atom_site_calc_flag
_atom_site_refinement_flags
Ni1 Ni 0.68340(5) 0.24707(4) 0.20769(4) 0.01687(17) Uani 1 1 d .
Ga1 Ga 0.58514(5) 0.17637(4) 0.31634(3) 0.02587(17) Uani 1 1 d .
Ga2 Ga 0.77066(5) 0.33030(3) 0.26884(3) 0.02336(16) Uani 1 1 d .
P1 P 0.81739(10) 0.16245(7) 0.13513(7) 0.0157(3) Uani 1 1 d .
P2 P 0.55103(11) 0.32468(8) 0.17001(7) 0.0175(3) Uani 1 1 d .
C1 C 0.5568(5) 0.1133(4) 0.4410(3) 0.0423(16) Uani 1 1 d .
C2 C 0.4639(5) 0.1741(4) 0.4480(3) 0.0407(16) Uani 1 1 d .
C3 C 0.3933(5) 0.1506(4) 0.4026(3) 0.0398(16) Uani 1 1 d .
C4 C 0.4409(5) 0.0755(4) 0.3685(3) 0.0363(15) Uani 1 1 d .
C5 C 0.5436(5) 0.0516(3) 0.3918(3) 0.0344(14) Uani 1 1 d .
C6 C 0.6507(6) 0.1095(4) 0.4824(3) 0.0527(18) Uani 1 1 d .
H6A H 0.6233 0.0812 0.5331 0.079 Uiso 1 1 calc R
H6B H 0.6683 0.1649 0.4904 0.079 Uiso 1 1 calc R
H6C H 0.7215 0.0798 0.4507 0.079 Uiso 1 1 calc R
C7 C 0.4402(6) 0.2470(4) 0.4985(4) 0.063(2) Uani 1 1 d .
H7A H 0.3887 0.2332 0.5501 0.094 Uiso 1 1 calc R
H7B H 0.4023 0.2919 0.4746 0.094 Uiso 1 1 calc R
H7C H 0.5140 0.2637 0.5040 0.094 Uiso 1 1 calc R
C8 C 0.2808(5) 0.1973(4) 0.3959(4) 0.0530(19) Uani 1 1 d .
H8A H 0.2140 0.1772 0.4362 0.079 Uiso 1 1 calc R
H8B H 0.2712 0.1891 0.3443 0.079 Uiso 1 1 calc R
H8C H 0.2849 0.2556 0.4028 0.079 Uiso 1 1 calc R
C9 C 0.3889(5) 0.0267(4) 0.3187(4) 0.0477(17) Uani 1 1 d .
H9A H 0.3335 -0.0095 0.3524 0.072 Uiso 1 1 calc R
H9B H 0.4515 -0.0059 0.2823 0.072 Uiso 1 1 calc R
H9C H 0.3481 0.0639 0.2893 0.072 Uiso 1 1 calc R
C10 C 0.6167(5) -0.0279(4) 0.3754(4) 0.0486(18) Uani 1 1 d .
H10A H 0.5816 -0.0693 0.4143 0.073 Uiso 1 1 calc R
H10B H 0.6959 -0.0206 0.3780 0.073 Uiso 1 1 calc R
H10C H 0.6204 -0.0456 0.3232 0.073 Uiso 1 1 calc R
C11 C 0.7765(6) 0.4033(4) 0.3796(4) 0.0448(17) Uani 1 1 d .
C12 C 0.8740(5) 0.3463(4) 0.3626(4) 0.0418(16) Uani 1 1 d .
C13 C 0.9484(5) 0.3683(4) 0.2885(4) 0.0351(15) Uani 1 1 d .
C14 C 0.8997(5) 0.4387(3) 0.2605(3) 0.0348(15) Uani 1 1 d .
C15 C 0.7910(5) 0.4617(4) 0.3166(4) 0.0410(16) Uani 1 1 d .
C16 C 0.6759(6) 0.4078(5) 0.4526(4) 0.081(3) Uani 1 1 d .
H16A H 0.6953 0.4403 0.4910 0.122 Uiso 1 1 calc R
H16B H 0.6606 0.3526 0.4742 0.122 Uiso 1 1 calc R
H16C H 0.6062 0.4333 0.4404 0.122 Uiso 1 1 calc R
C17 C 0.8941(7) 0.2761(5) 0.4154(4) 0.066(2) Uani 1 1 d .
H17A H 0.9376 0.2936 0.4498 0.099 Uiso 1 1 calc R
H17B H 0.9391 0.2310 0.3837 0.099 Uiso 1 1 calc R
H17C H 0.8187 0.2580 0.4470 0.099 Uiso 1 1 calc R
C18 C 1.0649(5) 0.3251(4) 0.2477(4) 0.057(2) Uani 1 1 d .
H18A H 1.1271 0.3489 0.2629 0.086 Uiso 1 1 calc R
H18B H 1.0790 0.3312 0.1911 0.086 Uiso 1 1 calc R
H18C H 1.0641 0.2670 0.2627 0.086 Uiso 1 1 calc R
C19 C 0.9549(6) 0.4855(4) 0.1874(4) 0.062(2) Uani 1 1 d .
H19A H 1.0030 0.5258 0.1988 0.092 Uiso 1 1 calc R
H19B H 0.8938 0.5134 0.1671 0.092 Uiso 1 1 calc R
H19C H 1.0040 0.4479 0.1484 0.092 Uiso 1 1 calc R
C20 C 0.7136(6) 0.5384(4) 0.3151(5) 0.074(3) Uani 1 1 d .
H20A H 0.7413 0.5828 0.3381 0.112 Uiso 1 1 calc R
H20B H 0.6331 0.5291 0.3452 0.112 Uiso 1 1 calc R
H20C H 0.7159 0.5533 0.2610 0.112 Uiso 1 1 calc R
C21 C 0.7663(4) 0.0704(3) 0.1013(3) 0.0163(11) Uani 1 1 d .
H21A H 0.8374 0.0366 0.0722 0.020 Uiso 1 1 calc R
C22 C 0.6995(4) 0.0178(3) 0.1700(3) 0.0217(12) Uani 1 1 d .
H22A H 0.7492 0.0031 0.2049 0.026 Uiso 1 1 calc R
H22B H 0.6285 0.0497 0.2003 0.026 Uiso 1 1 calc R
C23 C 0.6644(4) -0.0599(3) 0.1423(3) 0.0254(12) Uani 1 1 d .
H23A H 0.7356 -0.0941 0.1159 0.031 Uiso 1 1 calc R
H23B H 0.6193 -0.0914 0.1879 0.031 Uiso 1 1 calc R
C24 C 0.5920(4) -0.0405(3) 0.0870(3) 0.0244(12) Uani 1 1 d .
H24A H 0.5163 -0.0125 0.1152 0.029 Uiso 1 1 calc R
H24B H 0.5758 -0.0918 0.0667 0.029 Uiso 1 1 calc R
C25 C 0.6551(4) 0.0142(3) 0.0183(3) 0.0242(12) Uani 1 1 d .
H25A H 0.7250 -0.0170 -0.0143 0.029 Uiso 1 1 calc R
H25B H 0.6025 0.0298 -0.0145 0.029 Uiso 1 1 calc R
C26 C 0.6925(4) 0.0910(3) 0.0457(3) 0.0208(11) Uani 1 1 d .
H26A H 0.7381 0.1221 -0.0001 0.025 Uiso 1 1 calc R
H26B H 0.6223 0.1260 0.0722 0.025 Uiso 1 1 calc R
C27 C 0.9012(4) 0.2077(3) 0.0389(3) 0.0171(11) Uani 1 1 d .
H27A H 0.8406 0.2288 0.0130 0.021 Uiso 1 1 calc R
C28 C 0.9875(4) 0.1522(3) -0.0206(3) 0.0190(11) Uani 1 1 d .
H28A H 1.0545 0.1336 -0.0007 0.023 Uiso 1 1 calc R
H28B H 0.9486 0.1035 -0.0276 0.023 Uiso 1 1 calc R
C29 C 1.0316(4) 0.1966(3) -0.0991(3) 0.0242(12) Uani 1 1 d .
H29A H 0.9651 0.2136 -0.1201 0.029 Uiso 1 1 calc R
H29B H 1.0868 0.1594 -0.1367 0.029 Uiso 1 1 calc R
C30 C 1.0931(4) 0.2717(3) -0.0895(3) 0.0263(13) Uani 1 1 d .
H30A H 1.1637 0.2541 -0.0731 0.032 Uiso 1 1 calc R
H30B H 1.1182 0.3014 -0.1403 0.032 Uiso 1 1 calc R
C31 C 1.0127(4) 0.3285(3) -0.0292(3) 0.0238(12) Uani 1 1 d .
H31A H 0.9475 0.3520 -0.0489 0.029 Uiso 1 1 calc R
H31B H 1.0567 0.3739 -0.0210 0.029 Uiso 1 1 calc R
C32 C 0.9628(4) 0.2833(3) 0.0491(3) 0.0193(11) Uani 1 1 d .
H32A H 0.9064 0.3208 0.0855 0.023 Uiso 1 1 calc R
H32B H 1.0270 0.2661 0.0722 0.023 Uiso 1 1 calc R
C33 C 0.9406(4) 0.1154(3) 0.1735(3) 0.0177(11) Uani 1 1 d .
H33A H 1.0045 0.1535 0.1560 0.021 Uiso 1 1 calc R
C34 C 0.9960(4) 0.0317(3) 0.1417(3) 0.0221(12) Uani 1 1 d .
H34A H 0.9364 -0.0088 0.1574 0.026 Uiso 1 1 calc R
H34B H 1.0217 0.0353 0.0839 0.026 Uiso 1 1 calc R
C35 C 1.1000(4) 0.0028(3) 0.1710(3) 0.0278(13) Uani 1 1 d .
H35A H 1.1291 -0.0526 0.1517 0.033 Uiso 1 1 calc R
H35B H 1.1636 0.0395 0.1495 0.033 Uiso 1 1 calc R
C36 C 1.0698(5) 0.0009(3) 0.2589(3) 0.0386(15) Uani 1 1 d .
H36A H 1.1412 -0.0140 0.2752 0.046 Uiso 1 1 calc R
H36B H 1.0136 -0.0410 0.2805 0.046 Uiso 1 1 calc R
C37 C 1.0166(5) 0.0836(4) 0.2906(3) 0.0382(15) Uani 1 1 d .
H37A H 1.0758 0.1242 0.2731 0.046 Uiso 1 1 calc R
H37B H 0.9936 0.0805 0.3484 0.046 Uiso 1 1 calc R
C38 C 0.9100(5) 0.1113(3) 0.2632(3) 0.0284(13) Uani 1 1 d .
H38A H 0.8787 0.1658 0.2840 0.034 Uiso 1 1 calc R
H38B H 0.8485 0.0728 0.2840 0.034 Uiso 1 1 calc R
C39 C 0.4276(4) 0.3811(3) 0.2451(3) 0.0201(11) Uani 1 1 d .
H39A H 0.3640 0.3426 0.2609 0.024 Uiso 1 1 calc R
C40 C 0.3710(4) 0.4592(3) 0.2192(3) 0.0273(13) Uani 1 1 d .
H40A H 0.3440 0.4477 0.1737 0.033 Uiso 1 1 calc R
H40B H 0.4304 0.4997 0.2021 0.033 Uiso 1 1 calc R
C41 C 0.2671(5) 0.4961(3) 0.2833(3) 0.0350(14) Uani 1 1 d .
H41A H 0.2362 0.5480 0.2637 0.042 Uiso 1 1 calc R
H41B H 0.2039 0.4582 0.2973 0.042 Uiso 1 1 calc R
C42 C 0.3051(5) 0.5120(4) 0.3552(4) 0.0435(16) Uani 1 1 d .
H42A H 0.2370 0.5337 0.3970 0.052 Uiso 1 1 calc R
H42B H 0.3640 0.5531 0.3422 0.052 Uiso 1 1 calc R
C43 C 0.3574(5) 0.4324(4) 0.3837(3) 0.0417(16) Uani 1 1 d .
H43A H 0.3838 0.4434 0.4295 0.050 Uiso 1 1 calc R
H43B H 0.2965 0.3929 0.4002 0.050 Uiso 1 1 calc R
C44 C 0.4601(4) 0.3954(3) 0.3202(3) 0.0275(13) Uani 1 1 d .
H44A H 0.4886 0.3428 0.3397 0.033 Uiso 1 1 calc R
H44B H 0.5245 0.4322 0.3081 0.033 Uiso 1 1 calc R
C45 C 0.6016(4) 0.4090(3) 0.0975(3) 0.0206(11) Uani 1 1 d .
H45A H 0.5306 0.4402 0.0893 0.025 Uiso 1 1 calc R
C46 C 0.6753(4) 0.3778(3) 0.0191(3) 0.0226(12) Uani 1 1 d .
H46A H 0.6298 0.3418 -0.0017 0.027 Uiso 1 1 calc R
H46B H 0.7453 0.3453 0.0257 0.027 Uiso 1 1 calc R
C47 C 0.7136(5) 0.4493(3) -0.0393(3) 0.0272(13) Uani 1 1 d .
H47A H 0.7662 0.4275 -0.0887 0.033 Uiso 1 1 calc R
H47B H 0.6439 0.4774 -0.0508 0.033 Uiso 1 1 calc R
C48 C 0.7762(4) 0.5103(3) -0.0080(3) 0.0294(13) Uani 1 1 d .
H48A H 0.8521 0.4846 -0.0043 0.035 Uiso 1 1 calc R
H48B H 0.7920 0.5576 -0.0448 0.035 Uiso 1 1 calc R
C49 C 0.7046(4) 0.5399(3) 0.0718(3) 0.0273(13) Uani 1 1 d .
H49A H 0.7507 0.5758 0.0921 0.033 Uiso 1 1 calc R
H49B H 0.6333 0.5721 0.0670 0.033 Uiso 1 1 calc R
C50 C 0.6704(4) 0.4693(3) 0.1280(3) 0.0256(12) Uani 1 1 d .
H50A H 0.6216 0.4901 0.1789 0.031 Uiso 1 1 calc R
H50B H 0.7417 0.4400 0.1363 0.031 Uiso 1 1 calc R
C51 C 0.4675(4) 0.2689(3) 0.1175(3) 0.0162(11) Uani 1 1 d .
H51A H 0.5278 0.2448 0.0715 0.019 Uiso 1 1 calc R
C52 C 0.3780(4) 0.3176(3) 0.0836(3) 0.0265(13) Uani 1 1 d .
H52A H 0.3130 0.3407 0.1267 0.032 Uiso 1 1 calc R
H52B H 0.4155 0.3635 0.0508 0.032 Uiso 1 1 calc R
C53 C 0.3297(5) 0.2644(3) 0.0347(3) 0.0281(13) Uani 1 1 d .
H53A H 0.3936 0.2450 -0.0110 0.034 Uiso 1 1 calc R
H53B H 0.2704 0.2972 0.0151 0.034 Uiso 1 1 calc R
C54 C 0.2742(4) 0.1910(3) 0.0826(3) 0.0257(13) Uani 1 1 d .
H54A H 0.2050 0.2102 0.1250 0.031 Uiso 1 1 calc R
H54B H 0.2478 0.1557 0.0488 0.031 Uiso 1 1 calc R
C55 C 0.3608(4) 0.1424(3) 0.1172(3) 0.0235(12) Uani 1 1 d .
H55A H 0.4254 0.1179 0.0747 0.028 Uiso 1 1 calc R
H55B H 0.3216 0.0975 0.1508 0.028 Uiso 1 1 calc R
C56 C 0.4108(4) 0.1957(3) 0.1656(3) 0.0206(11) Uani 1 1 d .
H56A H 0.4699 0.1626 0.1851 0.025 Uiso 1 1 calc R
H56B H 0.3474 0.2156 0.2113 0.025 Uiso 1 1 calc R

loop_
_atom_site_aniso_label
_atom_site_aniso_U_11
_atom_site_aniso_U_22
_atom_site_aniso_U_33
_atom_site_aniso_U_23
_atom_site_aniso_U_13
_atom_site_aniso_U_12
Ni1 0.0150(3) 0.0164(3) 0.0191(4) -0.0010(3) -0.0042(3) -0.0025(3)
Ga1 0.0238(3) 0.0285(3) 0.0231(3) 0.0047(3) -0.0030(3) -0.0058(3)
Ga2 0.0212(3) 0.0243(3) 0.0264(3) -0.0071(3) -0.0080(3) -0.0044(3)
P1 0.0118(6) 0.0146(7) 0.0214(7) 0.0000(6) -0.0055(6) -0.0028(5)
P2 0.0183(7) 0.0138(7) 0.0208(7) -0.0020(6) -0.0057(6) -0.0022(5)
C1 0.039(4) 0.068(5) 0.022(3) 0.014(3) -0.009(3) -0.020(3)
C2 0.042(4) 0.047(4) 0.027(3) 0.008(3) -0.002(3) -0.009(3)
C3 0.028(3) 0.050(4) 0.032(4) 0.007(3) 0.008(3) -0.013(3)
C4 0.032(3) 0.048(4) 0.027(3) 0.015(3) -0.003(3) -0.024(3)
C5 0.035(3) 0.036(3) 0.030(3) 0.017(3) -0.004(3) -0.017(3)
C6 0.060(5) 0.066(5) 0.036(4) 0.012(3) -0.016(3) -0.022(4)
C7 0.074(5) 0.069(5) 0.033(4) -0.001(4) 0.008(4) -0.013(4)
C8 0.031(4) 0.070(5) 0.047(4) 0.006(4) 0.005(3) -0.001(3)
C9 0.048(4) 0.051(4) 0.045(4) 0.009(3) -0.010(3) -0.031(3)
C10 0.042(4) 0.043(4) 0.054(4) 0.028(3) -0.005(3) -0.011(3)
C11 0.045(4) 0.058(4) 0.037(4) -0.026(3) -0.013(3) -0.015(4)
C12 0.046(4) 0.049(4) 0.043(4) -0.013(3) -0.028(3) -0.012(3)
C13 0.026(3) 0.038(4) 0.045(4) -0.013(3) -0.013(3) -0.008(3)
C14 0.030(3) 0.032(3) 0.043(4) -0.012(3) -0.006(3) -0.021(3)
C15 0.041(4) 0.030(3) 0.062(5) -0.028(3) -0.027(4) -0.002(3)
C16 0.067(5) 0.125(7) 0.046(5) -0.053(5) 0.011(4) -0.040(5)
C17 0.081(6) 0.083(6) 0.054(5) 0.005(4) -0.049(4) -0.019(5)
C18 0.029(4) 0.063(5) 0.085(6) -0.024(4) -0.018(4) -0.007(3)
C19 0.056(5) 0.059(5) 0.074(5) 0.005(4) -0.017(4) -0.038(4)
C20 0.057(5) 0.037(4) 0.140(8) -0.042(5) -0.043(5) 0.008(4)
C21 0.012(2) 0.012(3) 0.025(3) -0.005(2) -0.005(2) -0.005(2)
C22 0.018(3) 0.017(3) 0.032(3) 0.001(2) -0.010(2) -0.004(2)
C23 0.021(3) 0.017(3) 0.039(3) 0.001(2) -0.011(3) -0.004(2)
C24 0.023(3) 0.018(3) 0.035(3) -0.010(2) -0.009(3) -0.007(2)
C25 0.017(3) 0.032(3) 0.026(3) -0.007(3) -0.010(2) -0.003(2)
C26 0.017(3) 0.019(3) 0.028(3) -0.001(2) -0.006(2) -0.007(2)
C27 0.017(3) 0.014(3) 0.019(3) -0.002(2) -0.003(2) 0.000(2)
C28 0.014(3) 0.017(3) 0.028(3) -0.004(2) -0.008(2) 0.001(2)
C29 0.020(3) 0.023(3) 0.028(3) -0.002(2) -0.006(2) 0.002(2)
C30 0.018(3) 0.033(3) 0.025(3) 0.005(3) -0.002(2) -0.004(2)
C31 0.019(3) 0.018(3) 0.034(3) 0.001(2) -0.006(2) -0.005(2)
C32 0.013(2) 0.018(3) 0.026(3) -0.005(2) -0.003(2) -0.001(2)
C33 0.013(2) 0.019(3) 0.023(3) -0.005(2) -0.008(2) -0.003(2)
C34 0.016(3) 0.019(3) 0.033(3) 0.001(2) -0.010(2) 0.000(2)
C35 0.018(3) 0.021(3) 0.048(4) 0.006(3) -0.017(3) 0.005(2)
C36 0.039(4) 0.036(4) 0.049(4) 0.007(3) -0.027(3) -0.004(3)
C37 0.044(4) 0.044(4) 0.036(4) -0.004(3) -0.029(3) 0.006(3)
C38 0.035(3) 0.022(3) 0.027(3) 0.000(2) -0.008(3) 0.003(3)
C39 0.014(3) 0.023(3) 0.027(3) -0.005(2) -0.010(2) -0.001(2)
C40 0.026(3) 0.026(3) 0.030(3) -0.005(3) -0.008(3) 0.000(2)
C41 0.036(3) 0.029(3) 0.039(4) -0.009(3) -0.011(3) 0.009(3)
C42 0.036(3) 0.042(4) 0.047(4) -0.025(3) -0.002(3) 0.005(3)
C43 0.035(3) 0.056(4) 0.032(4) -0.017(3) -0.008(3) 0.009(3)
C44 0.029(3) 0.029(3) 0.023(3) -0.009(3) -0.004(3) 0.002(3)
C45 0.021(3) 0.013(3) 0.031(3) 0.002(2) -0.012(2) -0.003(2)
C46 0.017(3) 0.021(3) 0.031(3) 0.004(2) -0.009(2) -0.003(2)
C47 0.026(3) 0.027(3) 0.026(3) 0.006(3) -0.004(3) -0.003(2)
C48 0.019(3) 0.019(3) 0.047(4) 0.007(3) -0.003(3) -0.004(2)
C49 0.022(3) 0.015(3) 0.045(4) 0.004(3) -0.009(3) -0.006(2)
C50 0.024(3) 0.023(3) 0.031(3) 0.001(2) -0.008(3) -0.008(2)
C51 0.011(2) 0.016(3) 0.023(3) 0.000(2) -0.007(2) 0.001(2)
C52 0.023(3) 0.021(3) 0.035(3) 0.001(2) -0.007(3) -0.003(2)
C53 0.031(3) 0.023(3) 0.038(3) 0.005(3) -0.023(3) -0.005(2)
C54 0.021(3) 0.018(3) 0.044(3) -0.010(3) -0.018(3) -0.002(2)
C55 0.021(3) 0.017(3) 0.036(3) -0.003(2) -0.013(3) -0.006(2)
C56 0.021(3) 0.019(3) 0.022(3) -0.003(2) -0.006(2) -0.003(2)

loop_
_atom_type_symbol
_atom_type_description
_atom_type_scat_dispersion_real
_atom_type_scat_dispersion_imag
_atom_type_scat_source
C C 0.0033 0.0016 'International Tables Vol C Tables 4.2.6.8 and 6.1.1.4'
H H 0.0000 0.0000 'International Tables Vol C Tables 4.2.6.8 and 6.1.1.4'
P P 0.1023 0.0942 'International Tables Vol C Tables 4.2.6.8 and 6.1.1.4'
Ni Ni 0.3393 1.1124 'International Tables Vol C Tables 4.2.6.8 and 6.1.1.4'
Ga Ga 0.2307 1.6083 'International Tables Vol C Tables 4.2.6.8 and 6.1.1.4'

loop_
_geom_angle_atom_site_label_1
_geom_angle_atom_site_label_2
_geom_angle_atom_site_label_3
_geom_angle
P2 Ni1 P1 126.38(5)
P2 Ni1 Ga2 106.21(4)
P1 Ni1 Ga2 109.05(4)
P2 Ni1 Ga1 106.33(4)
P1 Ni1 Ga1 107.82(4)
Ga2 Ni1 Ga1 97.17(3)
Ni1 Ga1 C1 155.74(15)
Ni1 Ga1 C2 150.31(16)
C1 Ga1 C2 34.7(2)
Ni1 Ga1 C5 151.78(15)
C1 Ga1 C5 34.7(2)
C2 Ga1 C5 57.4(2)
Ni1 Ga1 C3 144.74(15)
C1 Ga1 C3 56.9(2)
C2 Ga1 C3 34.19(19)
C5 Ga1 C3 56.7(2)
Ni1 Ga1 C4 145.61(14)
C1 Ga1 C4 56.8(2)
C2 Ga1 C4 56.5(2)
C5 Ga1 C4 34.18(18)
C3 Ga1 C4 33.49(19)
Ni1 Ga2 C11 152.04(16)
Ni1 Ga2 C12 149.01(16)
C11 Ga2 C12 34.2(2)
Ni1 Ga2 C13 147.38(14)
C11 Ga2 C13 56.9(2)
C12 Ga2 C13 34.5(2)
Ni1 Ga2 C15 151.95(15)
C11 Ga2 C15 34.5(2)
C12 Ga2 C15 57.1(2)
C13 Ga2 C15 56.7(2)
Ni1 Ga2 C14 149.09(14)
C11 Ga2 C14 57.0(2)
C12 Ga2 C14 56.7(2)
C13 Ga2 C14 33.52(19)
C15 Ga2 C14 34.35(19)
C21 P1 C27 100.4(2)
C21 P1 C33 101.4(2)
C27 P1 C33 101.3(2)
C21 P1 Ni1 117.08(15)
C27 P1 Ni1 114.24(15)
C33 P1 Ni1 119.56(15)
C45 P2 C51 100.2(2)
C45 P2 C39 100.7(2)
C51 P2 C39 101.1(2)
C45 P2 Ni1 117.98(16)
C51 P2 Ni1 113.88(15)
C39 P2 Ni1 119.87(16)
C2 C1 C5 108.6(5)
C2 C1 C6 126.9(6)
C5 C1 C6 124.4(6)
C2 C1 Ga1 73.7(3)
C5 C1 Ga1 74.6(3)
C6 C1 Ga1 121.2(4)
C1 C2 C3 107.6(6)
C1 C2 C7 126.1(6)
C3 C2 C7 126.2(6)
C1 C2 Ga1 71.7(3)
C3 C2 Ga1 74.6(3)
C7 C2 Ga1 122.5(4)
C4 C3 C2 108.6(5)
C4 C3 C8 126.2(6)
C2 C3 C8 125.2(6)
C4 C3 Ga1 74.1(3)
C2 C3 Ga1 71.2(3)
C8 C3 Ga1 123.1(4)
C3 C4 C5 108.2(5)
C3 C4 C9 125.8(6)
C5 C4 C9 126.0(6)
C3 C4 Ga1 72.4(3)
C5 C4 Ga1 71.3(3)
C9 C4 Ga1 124.2(4)
C1 C5 C4 107.0(5)
C1 C5 C10 125.9(6)
C4 C5 C10 126.8(6)
C1 C5 Ga1 70.8(3)
C4 C5 Ga1 74.5(3)
C10 C5 Ga1 125.1(4)
C1 C6 H6A 109.5
C1 C6 H6B 109.5
H6A C6 H6B 109.5
C1 C6 H6C 109.5
H6A C6 H6C 109.5
H6B C6 H6C 109.5
C2 C7 H7A 109.5
C2 C7 H7B 109.5
H7A C7 H7B 109.5
C2 C7 H7C 109.5
H7A C7 H7C 109.5
H7B C7 H7C 109.5
C3 C8 H8A 109.5
C3 C8 H8B 109.5
H8A C8 H8B 109.5
C3 C8 H8C 109.5
H8A C8 H8C 109.5
H8B C8 H8C 109.5
C4 C9 H9A 109.5
C4 C9 H9B 109.5
H9A C9 H9B 109.5
C4 C9 H9C 109.5
H9A C9 H9C 109.5
H9B C9 H9C 109.5
C5 C10 H10A 109.5
C5 C10 H10B 109.5
H10A C10 H10B 109.5
C5 C10 H10C 109.5
H10A C10 H10C 109.5
H10B C10 H10C 109.5
C12 C11 C15 108.4(6)
C12 C11 C16 127.6(7)
C15 C11 C16 123.9(7)
C12 C11 Ga2 73.0(3)
C15 C11 Ga2 74.0(3)
C16 C11 Ga2 122.0(4)
C11 C12 C13 107.5(6)
C11 C12 C17 125.1(7)
C13 C12 C17 127.3(6)
C11 C12 Ga2 72.7(3)
C13 C12 Ga2 72.8(3)
C17 C12 Ga2 120.7(4)
C14 C13 C12 109.1(5)
C14 C13 C18 125.0(6)
C12 C13 C18 125.9(6)
C14 C13 Ga2 74.6(3)
C12 C13 Ga2 72.7(3)
C18 C13 Ga2 121.2(4)
C13 C14 C15 108.1(5)
C13 C14 C19 126.0(6)
C15 C14 C19 125.8(6)
C13 C14 Ga2 71.8(3)
C15 C14 Ga2 72.5(3)
C19 C14 Ga2 124.6(4)
C11 C15 C14 106.9(6)
C11 C15 C20 125.8(6)
C14 C15 C20 126.9(7)
C11 C15 Ga2 71.5(3)
C14 C15 Ga2 73.2(3)
C20 C15 Ga2 126.3(4)
C11 C16 H16A 109.5
C11 C16 H16B 109.5
H16A C16 H16B 109.5
C11 C16 H16C 109.5
H16A C16 H16C 109.5
H16B C16 H16C 109.5
C12 C17 H17A 109.5
C12 C17 H17B 109.5
H17A C17 H17B 109.5
C12 C17 H17C 109.5
H17A C17 H17C 109.5
H17B C17 H17C 109.5
C13 C18 H18A 109.5
C13 C18 H18B 109.5
H18A C18 H18B 109.5
C13 C18 H18C 109.5
H18A C18 H18C 109.5
H18B C18 H18C 109.5
C14 C19 H19A 109.5
C14 C19 H19B 109.5
H19A C19 H19B 109.5
C14 C19 H19C 109.5
H19A C19 H19C 109.5
H19B C19 H19C 109.5
C15 C20 H20A 109.5
C15 C20 H20B 109.5
H20A C20 H20B 109.5
C15 C20 H20C 109.5
H20A C20 H20C 109.5
H20B C20 H20C 109.5
C26 C21 C22 109.9(4)
C26 C21 P1 113.1(3)
C22 C21 P1 111.8(3)
C26 C21 H21A 107.3
C22 C21 H21A 107.3
P1 C21 H21A 107.3
C23 C22 C21 111.6(4)
C23 C22 H22A 109.3
C21 C22 H22A 109.3
C23 C22 H22B 109.3
C21 C22 H22B 109.3
H22A C22 H22B 108.0
C24 C23 C22 111.1(4)
C24 C23 H23A 109.4
C22 C23 H23A 109.4
C24 C23 H23B 109.4
C22 C23 H23B 109.4
H23A C23 H23B 108.0
C23 C24 C25 111.2(4)
C23 C24 H24A 109.4
C25 C24 H24A 109.4
C23 C24 H24B 109.4
C25 C24 H24B 109.4
H24A C24 H24B 108.0
C26 C25 C24 112.1(4)
C26 C25 H25A 109.2
C24 C25 H25A 109.2
C26 C25 H25B 109.2
C24 C25 H25B 109.2
H25A C25 H25B 107.9
C21 C26 C25 111.2(4)
C21 C26 H26A 109.4
C25 C26 H26A 109.4
C21 C26 H26B 109.4
C25 C26 H26B 109.4
H26A C26 H26B 108.0
C28 C27 C32 108.8(4)
C28 C27 P1 119.1(3)
C32 C27 P1 112.1(3)
C28 C27 H27A 105.2
C32 C27 H27A 105.2
P1 C27 H27A 105.2
C29 C28 C27 111.2(4)
C29 C28 H28A 109.4
C27 C28 H28A 109.4
C29 C28 H28B 109.4
C27 C28 H28B 109.4
H28A C28 H28B 108.0
C28 C29 C30 110.1(4)
C28 C29 H29A 109.6
C30 C29 H29A 109.6
C28 C29 H29B 109.6
C30 C29 H29B 109.6
H29A C29 H29B 108.2
C31 C30 C29 111.2(4)
C31 C30 H30A 109.4
C29 C30 H30A 109.4
C31 C30 H30B 109.4
C29 C30 H30B 109.4
H30A C30 H30B 108.0
C30 C31 C32 111.5(4)
C30 C31 H31A 109.3
C32 C31 H31A 109.3
C30 C31 H31B 109.3
C32 C31 H31B 109.3
H31A C31 H31B 108.0
C31 C32 C27 111.7(4)
C31 C32 H32A 109.3
C27 C32 H32A 109.3
C31 C32 H32B 109.3
C27 C32 H32B 109.3
H32A C32 H32B 107.9
C34 C33 C38 108.8(4)
C34 C33 P1 116.6(3)
C38 C33 P1 113.8(3)
C34 C33 H33A 105.5
C38 C33 H33A 105.5
P1 C33 H33A 105.5
C35 C34 C33 112.4(4)
C35 C34 H34A 109.1
C33 C34 H34A 109.1
C35 C34 H34B 109.1
C33 C34 H34B 109.1
H34A C34 H34B 107.9
C36 C35 C34 112.4(4)
C36 C35 H35A 109.1
C34 C35 H35A 109.1
C36 C35 H35B 109.1
C34 C35 H35B 109.1
H35A C35 H35B 107.9
C35 C36 C37 110.4(5)
C35 C36 H36A 109.6
C37 C36 H36A 109.6
C35 C36 H36B 109.6
C37 C36 H36B 109.6
H36A C36 H36B 108.1
C36 C37 C38 111.5(4)
C36 C37 H37A 109.3
C38 C37 H37A 109.3
C36 C37 H37B 109.3
C38 C37 H37B 109.3
H37A C37 H37B 108.0
C37 C38 C33 111.5(4)
C37 C38 H38A 109.3
C33 C38 H38A 109.3
C37 C38 H38B 109.3
C33 C38 H38B 109.3
H38A C38 H38B 108.0
C40 C39 C44 109.9(4)
C40 C39 P2 118.1(3)
C44 C39 P2 112.2(3)
C40 C39 H39A 105.1
C44 C39 H39A 105.1
P2 C39 H39A 105.1
C39 C40 C41 113.4(4)
C39 C40 H40A 108.9
C41 C40 H40A 108.9
C39 C40 H40B 108.9
C41 C40 H40B 108.9
H40A C40 H40B 107.7
C42 C41 C40 110.1(5)
C42 C41 H41A 109.6
C40 C41 H41A 109.6
C42 C41 H41B 109.6
C40 C41 H41B 109.6
H41A C41 H41B 108.1
C41 C42 C43 109.8(5)
C41 C42 H42A 109.7
C43 C42 H42A 109.7
C41 C42 H42B 109.7
C43 C42 H42B 109.7
H42A C42 H42B 108.2
C44 C43 C42 111.5(5)
C44 C43 H43A 109.3
C42 C43 H43A 109.3
C44 C43 H43B 109.3
C42 C43 H43B 109.3
H43A C43 H43B 108.0
C43 C44 C39 112.4(4)
C43 C44 H44A 109.1
C39 C44 H44A 109.1
C43 C44 H44B 109.1
C39 C44 H44B 109.1
H44A C44 H44B 107.9
C46 C45 C50 109.5(4)
C46 C45 P2 112.5(3)
C50 C45 P2 111.7(3)
C46 C45 H45A 107.6
C50 C45 H45A 107.6
P2 C45 H45A 107.6
C45 C46 C47 110.8(4)
C45 C46 H46A 109.5
C47 C46 H46A 109.5
C45 C46 H46B 109.5
C47 C46 H46B 109.5
H46A C46 H46B 108.1
C48 C47 C46 112.1(4)
C48 C47 H47A 109.2
C46 C47 H47A 109.2
C48 C47 H47B 109.2
C46 C47 H47B 109.2
H47A C47 H47B 107.9
C49 C48 C47 111.8(4)
C49 C48 H48A 109.3
C47 C48 H48A 109.3
C49 C48 H48B 109.3
C47 C48 H48B 109.3
H48A C48 H48B 107.9
C50 C49 C48 111.0(4)
C50 C49 H49A 109.4
C48 C49 H49A 109.4
C50 C49 H49B 109.4
C48 C49 H49B 109.4
H49A C49 H49B 108.0
C49 C50 C45 111.6(4)
C49 C50 H50A 109.3
C45 C50 H50A 109.3
C49 C50 H50B 109.3
C45 C50 H50B 109.3
H50A C50 H50B 108.0
C52 C51 C56 109.3(4)
C52 C51 P2 118.8(3)
C56 C51 P2 112.1(3)
C52 C51 H51A 105.1
C56 C51 H51A 105.1
P2 C51 H51A 105.1
C53 C52 C51 111.5(4)
C53 C52 H52A 109.3
C51 C52 H52A 109.3
C53 C52 H52B 109.3
C51 C52 H52B 109.3
H52A C52 H52B 108.0
C52 C53 C54 111.1(4)
C52 C53 H53A 109.4
C54 C53 H53A 109.4
C52 C53 H53B 109.4
C54 C53 H53B 109.4
H53A C53 H53B 108.0
C55 C54 C53 110.7(4)
C55 C54 H54A 109.5
C53 C54 H54A 109.5
C55 C54 H54B 109.5
C53 C54 H54B 109.5
H54A C54 H54B 108.1
C54 C55 C56 111.6(4)
C54 C55 H55A 109.3
C56 C55 H55A 109.3
C54 C55 H55B 109.3
C56 C55 H55B 109.3
H55A C55 H55B 108.0
C55 C56 C51 111.6(4)
C55 C56 H56A 109.3
C51 C56 H56A 109.3
C55 C56 H56B 109.3
C51 C56 H56B 109.3
H56A C56 H56B 108.0

loop_
_geom_bond_atom_site_label_1
_geom_bond_atom_site_label_2
_geom_bond_distance
Ni1 P2 2.1908(14)
Ni1 P1 2.1921(14)
Ni1 Ga2 2.2829(8)
Ni1 Ga1 2.2847(8)
Ga1 C1 2.361(6)
Ga1 C2 2.387(6)
Ga1 C5 2.411(5)
Ga1 C3 2.430(5)
Ga1 C4 2.453(5)
Ga2 C11 2.387(5)
Ga2 C12 2.391(5)
Ga2 C13 2.393(5)
Ga2 C15 2.420(5)
Ga2 C14 2.429(5)
P1 C21 1.870(4)
P1 C27 1.882(5)
P1 C33 1.896(5)
P2 C45 1.870(5)
P2 C51 1.872(5)
P2 C39 1.898(5)
C1 C2 1.415(8)
C1 C5 1.423(8)
C1 C6 1.512(8)
C2 C3 1.417(8)
C2 C7 1.496(8)
C3 C4 1.407(8)
C3 C8 1.529(8)
C4 C5 1.430(8)
C4 C9 1.517(8)
C5 C10 1.504(8)
C6 H6A 0.9800
C6 H6B 0.9800
C6 H6C 0.9800
C7 H7A 0.9800
C7 H7B 0.9800
C7 H7C 0.9800
C8 H8A 0.9800
C8 H8B 0.9800
C8 H8C 0.9800
C9 H9A 0.9800
C9 H9B 0.9800
C9 H9C 0.9800
C10 H10A 0.9800
C10 H10B 0.9800
C10 H10C 0.9800
C11 C12 1.406(9)
C11 C15 1.428(9)
C11 C16 1.502(8)
C12 C13 1.419(8)
C12 C17 1.506(9)
C13 C14 1.391(8)
C13 C18 1.512(8)
C14 C15 1.432(8)
C14 C19 1.495(8)
C15 C20 1.508(8)
C16 H16A 0.9800
C16 H16B 0.9800
C16 H16C 0.9800
C17 H17A 0.9800
C17 H17B 0.9800
C17 H17C 0.9800
C18 H18A 0.9800
C18 H18B 0.9800
C18 H18C 0.9800
C19 H19A 0.9800
C19 H19B 0.9800
C19 H19C 0.9800
C20 H20A 0.9800
C20 H20B 0.9800
C20 H20C 0.9800
C21 C26 1.522(6)
C21 C22 1.532(6)
C21 H21A 1.0000
C22 C23 1.527(6)
C22 H22A 0.9900
C22 H22B 0.9900
C23 C24 1.501(7)
C23 H23A 0.9900
C23 H23B 0.9900
C24 C25 1.539(7)
C24 H24A 0.9900
C24 H24B 0.9900
C25 C26 1.524(6)
C25 H25A 0.9900
C25 H25B 0.9900
C26 H26A 0.9900
C26 H26B 0.9900
C27 C28 1.529(6)
C27 C32 1.543(6)
C27 H27A 1.0000
C28 C29 1.526(7)
C28 H28A 0.9900
C28 H28B 0.9900
C29 C30 1.531(7)
C29 H29A 0.9900
C29 H29B 0.9900
C30 C31 1.522(7)
C30 H30A 0.9900
C30 H30B 0.9900
C31 C32 1.538(7)
C31 H31A 0.9900
C31 H31B 0.9900
C32 H32A 0.9900
C32 H32B 0.9900
C33 C34 1.538(6)
C33 C38 1.541(7)
C33 H33A 1.0000
C34 C35 1.520(6)
C34 H34A 0.9900
C34 H34B 0.9900
C35 C36 1.509(7)
C35 H35A 0.9900
C35 H35B 0.9900
C36 C37 1.518(8)
C36 H36A 0.9900
C36 H36B 0.9900
C37 C38 1.524(7)
C37 H37A 0.9900
C37 H37B 0.9900
C38 H38A 0.9900
C38 H38B 0.9900
C39 C40 1.519(7)
C39 C44 1.537(7)
C39 H39A 1.0000
C40 C41 1.535(7)
C40 H40A 0.9900
C40 H40B 0.9900
C41 C42 1.524(8)
C41 H41A 0.9900
C41 H41B 0.9900
C42 C43 1.534(8)
C42 H42A 0.9900
C42 H42B 0.9900
C43 C44 1.521(7)
C43 H43A 0.9900
C43 H43B 0.9900
C44 H44A 0.9900
C44 H44B 0.9900
C45 C46 1.515(7)
C45 C50 1.552(6)
C45 H45A 1.0000
C46 C47 1.544(7)
C46 H46A 0.9900
C46 H46B 0.9900
C47 C48 1.519(7)
C47 H47A 0.9900
C47 H47B 0.9900
C48 C49 1.518(7)
C48 H48A 0.9900
C48 H48B 0.9900
C49 C50 1.505(7)
C49 H49A 0.9900
C49 H49B 0.9900
C50 H50A 0.9900
C50 H50B 0.9900
C51 C52 1.531(6)
C51 C56 1.535(6)
C51 H51A 1.0000
C52 C53 1.523(7)
C52 H52A 0.9900
C52 H52B 0.9900
C53 C54 1.532(7)
C53 H53A 0.9900
C53 H53B 0.9900
C54 C55 1.512(7)
C54 H54A 0.9900
C54 H54B 0.9900
C55 C56 1.530(6)
C55 H55A 0.9900
C55 H55B 0.9900
C56 H56A 0.9900
C56 H56B 0.9900

loop_
_platon_squeeze_void_nr
_platon_squeeze_void_average_x
_platon_squeeze_void_average_y
_platon_squeeze_void_average_z
_platon_squeeze_void_volume
_platon_squeeze_void_count_electrons
1 -0.014 -0.008 0.500 950.1 10.1
